data_7204095
loop_
_publ_author_name
'Guillard, J\'er\^ome'
'Lamazzi, Christelle'
'Meth-Cohn, Otto'
'Rees, Charles W.'
'White, Andrew J. P.'
'Williams, David J.'

_publ_section_title
;
 One-step synthesis of 5-acylisothiazoles from furans
;
_journal_issue 11
_journal_name_full 'Journal of the Chemical Society, Perkin Transactions 1'
_journal_page_first 1304
_journal_paper_doi 10.1039/b101157j
_journal_year 2001
_chemical_formula_sum 'C19 H27 N O S Si'
_chemical_formula_weight 345.57
_chemical_name_systematic
; 
? 
;
_space_group_IT_number 2
_symmetry_cell_setting triclinic
_symmetry_space_group_name_Hall '-P 1'
_symmetry_space_group_name_H-M 'P -1'
_atom_sites_solution_hydrogens geom
_atom_sites_solution_primary direct
_atom_sites_solution_secondary difmap
_audit_creation_method SHELXL
_cell_angle_alpha 77.493(6)
_cell_angle_beta 86.740(12)
_cell_angle_gamma 71.463(12)
_cell_formula_units_Z 2
_cell_length_a 8.0792(13)
_cell_length_b 8.1905(8)
_cell_length_c 15.983(2)
_cell_measurement_reflns_used 26
_cell_measurement_temperature 293(2)
_cell_measurement_theta_max 27.91
_cell_measurement_theta_min 11.09
_cell_volume 978.9(2)
_computing_cell_refinement 'Siemens XSCANS'
_computing_data_collection 'Siemens XSCANS'
_computing_data_reduction 'Siemens SHELXTL'
_computing_molecular_graphics 'Siemens SHELXTL'
_computing_publication_material 'Siemens SHELXTL'
_computing_structure_refinement 'SHELXL-93 (Sheldrick, 1993)'
_computing_structure_solution 'SHELXS-86 (Sheldrick, 1990)'
_diffrn_ambient_temperature 293(2)
_diffrn_measurement_device 'Siemens P4'
_diffrn_measurement_method '\w scans'
_diffrn_radiation_monochromator graphite
_diffrn_radiation_source 'fine-focus sealed tube'
_diffrn_radiation_type CuK\a
_diffrn_radiation_wavelength 1.54178
_diffrn_reflns_av_R_equivalents 0.0267
_diffrn_reflns_av_sigmaI/netI 0.0207
_diffrn_reflns_limit_h_max 0
_diffrn_reflns_limit_h_min -9
_diffrn_reflns_limit_k_max 8
_diffrn_reflns_limit_k_min -9
_diffrn_reflns_limit_l_max 18
_diffrn_reflns_limit_l_min -18
_diffrn_reflns_number 3312
_diffrn_reflns_theta_max 61.99
_diffrn_reflns_theta_min 2.83
_diffrn_standards_interval_count 97
_diffrn_standards_number 3
_exptl_absorpt_coefficient_mu 2.072
_exptl_absorpt_correction_T_max 0.9924
_exptl_absorpt_correction_T_min 0.5495
_exptl_absorpt_correction_type empirical
_exptl_crystal_colour Colourless
_exptl_crystal_density_diffrn 1.172
_exptl_crystal_description needles
_exptl_crystal_F_000 372
_exptl_crystal_size_max 0.80
_exptl_crystal_size_mid 0.23
_exptl_crystal_size_min 0.17
_refine_diff_density_max 0.303
_refine_diff_density_min -0.204
_refine_diff_density_rms 0.036
_refine_ls_extinction_coef 0.0185(14)
_refine_ls_extinction_expression Fc^*^=kFc[1+0.001xFc^2^\l^3^/sin(2\q)]^-1/4^
_refine_ls_extinction_method SHELXL
_refine_ls_goodness_of_fit_all 1.059
_refine_ls_goodness_of_fit_obs 1.080
_refine_ls_matrix_type full
_refine_ls_number_parameters 209
_refine_ls_number_reflns 2987
_refine_ls_number_restraints 0
_refine_ls_restrained_S_all 1.124
_refine_ls_restrained_S_obs 1.080
_refine_ls_R_factor_all 0.0453
_refine_ls_R_factor_obs 0.0373
_refine_ls_shift/esd_max 0.001
_refine_ls_shift/esd_mean 0.000
_refine_ls_structure_factor_coef Fsqd
_refine_ls_weighting_details 'w=1/[\s^2^(Fo^2^)+(0.0554P)^2^+0.2860P] where P=(Fo^2^+2Fc^2^)/3'
_refine_ls_weighting_scheme calc
_refine_ls_wR_factor_all 0.1107
_refine_ls_wR_factor_obs 0.1006
_reflns_number_observed 2750
_reflns_number_total 3064
_reflns_observed_criterion >2sigma(I)
_cod_data_source_file b101157j.txt
_cod_data_source_block cwr0006
_cod_depositor_comments
;
The following automatic conversions were performed:
'_symmetry_cell_setting' value 'Triclinic' changed to 'triclinic'
according to '/home/saulius/struct/CIF-dictionaries/cif_core.dic'
dictionary named 'cif_core.dic' version 2.4.1 from 2010-06-29.

Automatic conversion script
Id: cif_fix_enum 1527 2010-12-29 10:47:43Z saulius 

The following automatic conversions were performed:

'_refine_ls_weighting_scheme' value 'calc
w=1/[\s^2^(Fo^2^)+(0.0554P)^2^+0.2860P] where P=(Fo^2^+2Fc^2^)/3' was
changed to 'calc'. New tag '_refine_ls_weighting_details' was
created. The value of the new tag was set to
'w=1/[\s^2^(Fo^2^)+(0.0554P)^2^+0.2860P] where P=(Fo^2^+2Fc^2^)/3'.

Automatic conversion script
Id: cif_fix_values 3143 2015-03-26 13:38:13Z robertas 
;
_cod_original_sg_symbol_H-M P-1
_cod_database_code 7204095

loop_
_symmetry_equiv_pos_as_xyz
'x, y, z'
'-x, -y, -z'

loop_
_atom_site_aniso_label
_atom_site_aniso_U_11
_atom_site_aniso_U_22
_atom_site_aniso_U_33
_atom_site_aniso_U_23
_atom_site_aniso_U_13
_atom_site_aniso_U_12
S1 0.0720(4) 0.0679(4) 0.0445(3) -0.0092(2) -0.0098(2) -0.0422(3)
N2 0.0652(11) 0.0626(11) 0.0400(9) -0.0089(8) -0.0095(8) -0.0324(9)
C3 0.0395(10) 0.0494(11) 0.0399(10) -0.0108(8) -0.0041(8) -0.0147(8)
C4 0.0414(10) 0.0542(11) 0.0395(10) -0.0091(8) -0.0026(8) -0.0223(9)
C5 0.0367(10) 0.0597(12) 0.0383(10) -0.0120(9) -0.0045(8) -0.0182(9)
C6 0.0388(10) 0.0710(14) 0.0403(10) -0.0134(9) -0.0008(8) -0.0231(10)
O6 0.0583(10) 0.159(2) 0.0473(9) -0.0197(10) 0.0072(8) -0.0630(11)
C7 0.0387(10) 0.0481(10) 0.0341(9) -0.0076(8) -0.0060(7) -0.0166(8)
C8 0.0415(10) 0.0595(12) 0.0435(10) -0.0142(9) -0.0030(8) -0.0179(9)
C9 0.0394(11) 0.0702(14) 0.0602(13) -0.0064(11) -0.0066(9) -0.0207(10)
C10 0.0574(14) 0.0681(14) 0.0597(14) -0.0039(11) -0.0212(11) -0.0314(11)
C11 0.082(2) 0.072(2) 0.0468(12) -0.0187(11) -0.0179(12) -0.0301(13)
C12 0.0542(12) 0.0688(14) 0.0402(11) -0.0183(10) -0.0022(9) -0.0182(11)
Si 0.0377(3) 0.0452(3) 0.0362(3) -0.0131(2) -0.0047(2) -0.0120(2)
C13 0.0580(13) 0.0621(13) 0.0513(12) -0.0198(10) 0.0003(10) -0.0292(11)
C14 0.104(2) 0.101(2) 0.088(2) -0.046(2) 0.014(2) -0.068(2)
C15 0.074(2) 0.092(2) 0.083(2) -0.033(2) 0.0300(14) -0.045(2)
C16 0.0475(11) 0.0556(12) 0.0476(11) -0.0173(9) -0.0027(9) -0.0062(9)
C17 0.0590(15) 0.095(2) 0.074(2) -0.0229(15) 0.0191(13) -0.0183(14)
C18 0.070(2) 0.075(2) 0.083(2) -0.0088(15) -0.0067(14) 0.0153(14)
C19 0.0478(11) 0.0515(11) 0.0475(11) -0.0157(9) -0.0114(9) -0.0089(9)
C20 0.120(2) 0.072(2) 0.070(2) -0.0201(14) -0.054(2) -0.001(2)
C21 0.066(2) 0.0601(14) 0.080(2) -0.0175(13) -0.0037(13) 0.0044(12)

loop_
_atom_site_label
_atom_site_type_symbol
_atom_site_fract_x
_atom_site_fract_y
_atom_site_fract_z
_atom_site_U_iso_or_equiv
_atom_site_thermal_displace_type
_atom_site_occupancy
_atom_site_calc_flag
_atom_site_refinement_flags
_atom_site_disorder_group
S1 S -0.31690(8) -0.07487(8) -0.18330(3) 0.0566(2) Uani 1 d . .
N2 N -0.3953(2) -0.1167(2) -0.26617(11) 0.0528(5) Uani 1 d . .
C3 C -0.4632(2) -0.2480(3) -0.24110(12) 0.0423(4) Uani 1 d . .
C4 C -0.4544(2) -0.3136(3) -0.15082(12) 0.0432(5) Uani 1 d . .
H4A H -0.4978(2) -0.4035(3) -0.12343(12) 0.052 Uiso 1 calc R .
C5 C -0.3750(2) -0.2294(3) -0.10905(12) 0.0437(5) Uani 1 d . .
C6 C -0.3525(3) -0.2546(3) -0.01480(12) 0.0483(5) Uani 1 d . .
O6 O -0.4626(2) -0.2937(3) 0.03313(10) 0.0818(6) Uani 1 d . .
C7 C -0.1960(2) -0.2305(2) 0.01843(11) 0.0395(4) Uani 1 d . .
C8 C -0.0379(2) -0.2752(3) -0.02221(13) 0.0470(5) Uani 1 d . .
H8A H -0.0304(2) -0.3140(3) -0.07324(13) 0.056 Uiso 1 calc R .
C9 C 0.1097(3) -0.2627(3) 0.01225(15) 0.0566(6) Uani 1 d . .
H9A H 0.2162(3) -0.2950(3) -0.01517(15) 0.068 Uiso 1 calc R .
C10 C 0.0996(3) -0.2035(3) 0.08595(15) 0.0596(6) Uani 1 d . .
H10A H 0.1991(3) -0.1953(3) 0.10895(15) 0.071 Uiso 1 calc R .
C11 C -0.0566(3) -0.1558(3) 0.12638(14) 0.0638(6) Uani 1 d . .
H11A H -0.0631(3) -0.1126(3) 0.17612(14) 0.077 Uiso 1 calc R .
C12 C -0.2056(3) -0.1710(3) 0.09409(13) 0.0535(5) Uani 1 d . .
H12A H -0.3108(3) -0.1417(3) 0.12285(13) 0.064 Uiso 1 calc R .
Si Si -0.54977(6) -0.32605(7) -0.32744(3) 0.0390(2) Uani 1 d . .
C13 C -0.6817(3) -0.4702(3) -0.27307(14) 0.0533(5) Uani 1 d . .
H13A H -0.6079(3) -0.5544(3) -0.22606(14) 0.064 Uiso 1 calc R .
C14 C -0.7220(4) -0.5815(4) -0.3301(2) 0.0855(9) Uani 1 d . .
H14A H -0.6163(4) -0.6415(4) -0.3559(2) 0.128 Uiso 1 calc R .
H14B H -0.8042(4) -0.5063(4) -0.3742(2) 0.128 Uiso 1 calc R .
H14C H -0.7707(4) -0.6664(4) -0.2960(2) 0.128 Uiso 1 calc R .
C15 C -0.8478(4) -0.3741(4) -0.2316(2) 0.0774(8) Uani 1 d . .
H15A H -0.8209(4) -0.3050(4) -0.1960(2) 0.116 Uiso 1 calc R .
H15B H -0.8969(4) -0.4584(4) -0.1971(2) 0.116 Uiso 1 calc R .
H15C H -0.9304(4) -0.2983(4) -0.2753(2) 0.116 Uiso 1 calc R .
C16 C -0.3563(3) -0.4617(3) -0.37983(13) 0.0515(5) Uani 1 d . .
H16A H -0.4021(3) -0.5066(3) -0.42246(13) 0.062 Uiso 1 calc R .
C17 C -0.2429(3) -0.3551(4) -0.4278(2) 0.0774(8) Uani 1 d . .
H17A H -0.3142(3) -0.2552(4) -0.4676(2) 0.116 Uiso 1 calc R .
H17B H -0.1543(3) -0.4276(4) -0.4585(2) 0.116 Uiso 1 calc R .
H17C H -0.1888(3) -0.3154(4) -0.3876(2) 0.116 Uiso 1 calc R .
C18 C -0.2462(4) -0.6218(4) -0.3161(2) 0.0863(9) Uani 1 d . .
H18A H -0.3196(4) -0.6871(4) -0.2866(2) 0.129 Uiso 1 calc R .
H18B H -0.1922(4) -0.5833(4) -0.2754(2) 0.129 Uiso 1 calc R .
H18C H -0.1576(4) -0.6955(4) -0.3463(2) 0.129 Uiso 1 calc R .
C19 C -0.6701(3) -0.1224(3) -0.40746(13) 0.0492(5) Uani 1 d . .
H19A H -0.5846(3) -0.0604(3) -0.42669(13) 0.059 Uiso 1 calc R .
C20 C -0.7285(4) -0.1606(4) -0.4878(2) 0.0913(10) Uani 1 d . .
H20A H -0.6324(4) -0.2427(4) -0.5100(2) 0.137 Uiso 1 calc R .
H20B H -0.7680(4) -0.0531(4) -0.5301(2) 0.137 Uiso 1 calc R .
H20C H -0.8222(4) -0.2099(4) -0.4741(2) 0.137 Uiso 1 calc R .
C21 C -0.8200(3) 0.0079(3) -0.3706(2) 0.0738(7) Uani 1 d . .
H21A H -0.7803(3) 0.0301(3) -0.3200(2) 0.111 Uiso 1 calc R .
H21B H -0.9141(3) -0.0406(3) -0.3563(2) 0.111 Uiso 1 calc R .
H21C H -0.8598(3) 0.1162(3) -0.4123(2) 0.111 Uiso 1 calc R .

loop_
_atom_type_symbol
_atom_type_description
_atom_type_scat_dispersion_real
_atom_type_scat_dispersion_imag
_atom_type_scat_source
C C 0.0181 0.0091 'International Tables Vol C Tables 4.2.6.8 and 6.1.1.4'
H H 0.0000 0.0000 'International Tables Vol C Tables 4.2.6.8 and 6.1.1.4'
N N 0.0311 0.0180 'International Tables Vol C Tables 4.2.6.8 and 6.1.1.4'
O O 0.0492 0.0322 'International Tables Vol C Tables 4.2.6.8 and 6.1.1.4'
Si Si 0.2541 0.3302 'International Tables Vol C Tables 4.2.6.8 and 6.1.1.4'
S S 0.3331 0.5567 'International Tables Vol C Tables 4.2.6.8 and 6.1.1.4'

loop_
_geom_angle_atom_site_label_1
_geom_angle_atom_site_label_2
_geom_angle_atom_site_label_3
_geom_angle
_geom_angle_site_symmetry_1
_geom_angle_site_symmetry_3
_geom_angle_publ_flag
N2 S1 C5 95.48(9) . . ?
C3 N2 S1 110.47(14) . . ?
N2 C3 C4 113.6(2) . . ?
N2 C3 Si 117.39(14) . . ?
C4 C3 Si 129.02(15) . . ?
C5 C4 C3 112.3(2) . . ?
C4 C5 C6 127.4(2) . . ?
C4 C5 S1 108.15(14) . . ?
C6 C5 S1 124.30(15) . . ?
O6 C6 C7 121.5(2) . . ?
O6 C6 C5 119.5(2) . . ?
C7 C6 C5 119.0(2) . . ?
C8 C7 C12 119.1(2) . . ?
C8 C7 C6 121.0(2) . . ?
C12 C7 C6 119.8(2) . . ?
C7 C8 C9 120.6(2) . . ?
C10 C9 C8 120.2(2) . . ?
C9 C10 C11 120.1(2) . . ?
C10 C11 C12 120.8(2) . . ?
C7 C12 C11 119.3(2) . . ?
C16 Si C13 109.15(10) . . ?
C16 Si C19 109.67(9) . . ?
C13 Si C19 116.39(10) . . ?
C16 Si C3 107.36(9) . . ?
C13 Si C3 107.37(9) . . ?
C19 Si C3 106.49(9) . . ?
C15 C13 C14 110.3(2) . . ?
C15 C13 Si 114.5(2) . . ?
C14 C13 Si 113.8(2) . . ?
C17 C16 C18 110.7(2) . . ?
C17 C16 Si 113.2(2) . . ?
C18 C16 Si 111.9(2) . . ?
C20 C19 C21 110.8(2) . . ?
C20 C19 Si 113.8(2) . . ?
C21 C19 Si 114.8(2) . . ?

loop_
_geom_bond_atom_site_label_1
_geom_bond_atom_site_label_2
_geom_bond_distance
_geom_bond_site_symmetry_2
_geom_bond_publ_flag
S1 N2 1.644(2) . ?
S1 C5 1.701(2) . ?
N2 C3 1.335(3) . ?
C3 C4 1.424(3) . ?
C3 Si 1.891(2) . ?
C4 C5 1.364(3) . ?
C5 C6 1.489(3) . ?
C6 O6 1.215(2) . ?
C6 C7 1.484(3) . ?
C7 C8 1.378(3) . ?
C7 C12 1.388(3) . ?
C8 C9 1.383(3) . ?
C9 C10 1.357(3) . ?
C10 C11 1.366(3) . ?
C11 C12 1.388(3) . ?
Si C16 1.879(2) . ?
Si C13 1.881(2) . ?
Si C19 1.884(2) . ?
C13 C15 1.521(3) . ?
C13 C14 1.533(3) . ?
C16 C17 1.526(3) . ?
C16 C18 1.527(3) . ?
C19 C20 1.519(3) . ?
C19 C21 1.524(3) . ?

loop_
_cod_related_entry_id
_cod_related_entry_database
_cod_related_entry_code
1 ChemSpider 8757969
